data_7235652
loop_
_publ_author_name
'Marquise, Nada'
'Bretel, Guillaume'
'Lassagne, Fr\'ed\'eric'
'Chevallier, Floris'
'Roisnel, Thierry'
'Dorcet, Vincent'
'Halauko, Yury S.'
'Ivashkevich, Oleg A.'
'Matulis, Vadim E.'
'Gros, Philippe C.'
'Mongin, Florence'

_publ_section_title
;
 Deproto-metallation using mixed lithium--zinc and lithium--copper bases
 and computed CH acidity of 2-substituted quinolines
;
_journal_issue 38
_journal_name_full 'RSC Adv.'
_journal_page_first 19602
_journal_paper_doi 10.1039/C4RA02583K
_journal_volume 4
_journal_year 2014
_chemical_compound_source 'synthesis as described'
_chemical_formula_moiety 'C26 H16 Cl1 N1 O1'
_chemical_formula_sum 'C26 H16 Cl N O'
_chemical_formula_weight 393.85
_space_group_IT_number 14
_space_group_name_Hall '-P 2ybc'
_space_group_name_H-M_alt 'P 1 21/c 1'
_symmetry_cell_setting monoclinic
_symmetry_Int_Tables_number 14
_symmetry_space_group_name_Hall '-P 2ybc'
_symmetry_space_group_name_H-M 'P 1 21/c 1'
_atom_sites_solution_hydrogens geom
_atom_sites_solution_primary direct
_atom_sites_solution_secondary difmap
_audit_conform_dict_location ftp://ftp.iucr.org/pub/cif_core.dic
_audit_conform_dict_name cif_core.dic
_audit_conform_dict_version 2.3
_audit_creation_date 2013-02-14T10:15:53-00:00
_audit_creation_method 'WinGX routine CIF_UPDATE'
_cell_angle_alpha 90
_cell_angle_beta 102.2370(10)
_cell_angle_gamma 90
_cell_formula_units_Z 4
_cell_length_a 12.2577(4)
_cell_length_b 7.6576(2)
_cell_length_c 20.6631(7)
_cell_measurement_reflns_used 4399
_cell_measurement_temperature 150(2)
_cell_measurement_theta_max 27
_cell_measurement_theta_min 2.9
_cell_measurement_wavelength 0.71073
_cell_volume 1895.47(10)
_computing_cell_refinement 'Bruker APEX2 (Bruker, 2006)'
_computing_data_collection 'Bruker APEX2 (Bruker, 2006)'
_computing_data_reduction 'Bruker APEX2 (Bruker, 2006)'
_computing_molecular_graphics 'Ortep-3 for Windows (Farrugia, 1997)'
_computing_publication_material
;
           WinGX publication routines (Farrugia, 2012),
           CRYSCAL (T. Roisnel, local program)
;
_computing_structure_refinement 'SHELXL-97 (Sheldrick, 1997)'
_computing_structure_solution 'SIR97 (Altomare et al., 1999)'
_diffrn_ambient_temperature 150(2)
_diffrn_detector 'CCD plate'
_diffrn_measured_fraction_theta_full 0.998
_diffrn_measured_fraction_theta_max 0.998
_diffrn_measurement_device_type 'APEXII, Bruker-AXS'
_diffrn_measurement_method 'CCD rotation images, thin slices'
_diffrn_radiation_monochromator graphite
_diffrn_radiation_probe x-ray
_diffrn_radiation_type MoK\a
_diffrn_radiation_wavelength 0.71073
_diffrn_reflns_av_R_equivalents 0.035
_diffrn_reflns_av_unetI/netI 0.0346
_diffrn_reflns_limit_h_max 15
_diffrn_reflns_limit_h_min -15
_diffrn_reflns_limit_k_max 9
_diffrn_reflns_limit_k_min -6
_diffrn_reflns_limit_l_max 26
_diffrn_reflns_limit_l_min -26
_diffrn_reflns_number 16212
_diffrn_reflns_theta_full 27.48
_diffrn_reflns_theta_max 27.48
_diffrn_reflns_theta_min 3.16
_exptl_absorpt_coefficient_mu 0.219
_exptl_absorpt_correction_T_max 0.932
_exptl_absorpt_correction_T_min 0.888
_exptl_absorpt_correction_type multi-scan
_exptl_absorpt_process_details
;
  [Sheldrick, G.M. (2002). SADABS Bruker AXS Inc., Madison, Wisconsin, USA]
;
_exptl_crystal_colour colourless
_exptl_crystal_density_diffrn 1.38
_exptl_crystal_density_method 'not measured'
_exptl_crystal_description block
_exptl_crystal_F_000 816
_exptl_crystal_size_max 0.55
_exptl_crystal_size_mid 0.43
_exptl_crystal_size_min 0.32
_refine_diff_density_max 0.336
_refine_diff_density_min -0.545
_refine_diff_density_rms 0.045
_refine_ls_extinction_method none
_refine_ls_goodness_of_fit_ref 1.008
_refine_ls_hydrogen_treatment constr
_refine_ls_matrix_type full
_refine_ls_number_parameters 262
_refine_ls_number_reflns 4335
_refine_ls_number_restraints 0
_refine_ls_restrained_S_all 1.008
_refine_ls_R_factor_all 0.0598
_refine_ls_R_factor_gt 0.043
_refine_ls_shift/su_max 0.014
_refine_ls_shift/su_mean 0.002
_refine_ls_structure_factor_coef Fsqd
_refine_ls_weighting_details 'calc w=1/[\s^2^(Fo^2^)+(0.0605P)^2^+0.6339P] where P=(Fo^2^+2Fc^2^)/3'
_refine_ls_weighting_scheme calc
_refine_ls_wR_factor_gt 0.1087
_refine_ls_wR_factor_ref 0.1203
_reflns_number_gt 3362
_reflns_number_total 4335
_reflns_threshold_expression >2sigma(I)
_cod_data_source_file c4ra02583k2.cif
_cod_data_source_block NM135-2
_cod_original_cell_volume 1895.46(10)
_cod_original_sg_symbol_H-M 'P 21/c'
_cod_database_code 7235652

loop_
_symmetry_equiv_pos_as_xyz
'x, y, z'
'-x, y+1/2, -z+1/2'
'-x, -y, -z'
'x, -y-1/2, z-1/2'

loop_
_atom_site_label
_atom_site_type_symbol
_atom_site_fract_x
_atom_site_fract_y
_atom_site_fract_z
_atom_site_U_iso_or_equiv
_atom_site_adp_type
_atom_site_occupancy
_atom_site_symmetry_multiplicity
_atom_site_calc_flag
_atom_site_refinement_flags
Cl1 Cl 0.41959(4) 0.14718(9) 0.70586(2) 0.0587(2) Uani 1 1 d .
C1 C 0.39220(13) -0.0100(3) 0.64403(8) 0.0355(4) Uani 1 1 d .
C2 C 0.37344(16) -0.1792(3) 0.66202(11) 0.0496(6) Uani 1 1 d .
H2 H 0.3788 -0.2074 0.7074 0.059 Uiso 1 1 calc R
C3 C 0.34684(17) -0.3078(3) 0.61434(13) 0.0545(6) Uani 1 1 d .
H3 H 0.335 -0.4245 0.6268 0.065 Uiso 1 1 calc R
C4 C 0.33759(15) -0.2657(3) 0.54865(12) 0.0451(5) Uani 1 1 d .
H4 H 0.3199 -0.3541 0.5159 0.054 Uiso 1 1 calc R
C5 C 0.35382(13) -0.0966(2) 0.53003(9) 0.0300(4) Uani 1 1 d .
H5 H 0.3457 -0.0691 0.4844 0.036 Uiso 1 1 calc R
C6 C 0.38229(12) 0.0356(2) 0.57779(8) 0.0264(3) Uani 1 1 d .
C7 C 0.40469(13) 0.2153(2) 0.55481(8) 0.0296(4) Uani 1 1 d .
O8 O 0.48749(11) 0.29581(18) 0.58043(8) 0.0504(4) Uani 1 1 d .
C9 C 0.32575(13) 0.2840(2) 0.49461(8) 0.0272(3) Uani 1 1 d .
C10 C 0.36869(15) 0.3514(2) 0.44355(9) 0.0353(4) Uani 1 1 d .
H10 H 0.4473 0.3586 0.4481 0.042 Uiso 1 1 calc R
C11 C 0.29827(16) 0.4099(2) 0.38477(9) 0.0396(4) Uani 1 1 d .
H11 H 0.3295 0.4533 0.3496 0.048 Uiso 1 1 calc R
C12 C 0.18519(16) 0.4045(2) 0.37813(8) 0.0335(4) Uani 1 1 d .
H12 H 0.1382 0.4433 0.3381 0.04 Uiso 1 1 calc R
C13 C 0.13708(14) 0.3418(2) 0.43019(7) 0.0255(3) Uani 1 1 d .
C14 C 0.02097(14) 0.3370(2) 0.42713(7) 0.0270(3) Uani 1 1 d .
H14 H -0.0295 0.3789 0.3889 0.032 Uiso 1 1 calc R
C15 C -0.01837(13) 0.2722(2) 0.47896(7) 0.0256(3) Uani 1 1 d .
H15 H -0.0965 0.2661 0.4767 0.031 Uiso 1 1 calc R
C16 C 0.05784(12) 0.21347(19) 0.53672(7) 0.0211(3) Uani 1 1 d .
N17 N 0.16765(10) 0.21884(16) 0.54182(6) 0.0216(3) Uani 1 1 d .
C18 C 0.20768(12) 0.27944(19) 0.48923(7) 0.0231(3) Uani 1 1 d .
C19 C 0.01813(12) 0.13812(19) 0.59382(7) 0.0204(3) Uani 1 1 d .
C20 C 0.09373(12) 0.0391(2) 0.64182(7) 0.0222(3) Uani 1 1 d .
H20 H 0.1686 0.0247 0.6371 0.027 Uiso 1 1 calc R
C21 C 0.06059(12) -0.0352(2) 0.69430(7) 0.0231(3) Uani 1 1 d .
H21 H 0.1125 -0.1017 0.7253 0.028 Uiso 1 1 calc R
C22 C -0.05040(12) -0.01515(19) 0.70353(7) 0.0217(3) Uani 1 1 d .
C23 C -0.08700(13) -0.0895(2) 0.75773(8) 0.0253(3) Uani 1 1 d .
H23 H -0.036 -0.1543 0.7899 0.03 Uiso 1 1 calc R
C24 C -0.19478(14) -0.0697(2) 0.76452(8) 0.0301(4) Uani 1 1 d .
H24 H -0.2182 -0.1207 0.8012 0.036 Uiso 1 1 calc R
C25 C -0.27146(13) 0.0262(2) 0.71714(8) 0.0311(4) Uani 1 1 d .
H25 H -0.3466 0.0379 0.7218 0.037 Uiso 1 1 calc R
C26 C -0.23854(12) 0.1026(2) 0.66448(8) 0.0267(3) Uani 1 1 d .
H26 H -0.2906 0.169 0.6335 0.032 Uiso 1 1 calc R
C27 C -0.12710(12) 0.08346(19) 0.65581(7) 0.0217(3) Uani 1 1 d .
C28 C -0.09033(12) 0.1583(2) 0.60153(7) 0.0221(3) Uani 1 1 d .
H28 H -0.1414 0.2239 0.5697 0.026 Uiso 1 1 calc R

loop_
_atom_site_aniso_label
_atom_site_aniso_U_11
_atom_site_aniso_U_22
_atom_site_aniso_U_33
_atom_site_aniso_U_23
_atom_site_aniso_U_13
_atom_site_aniso_U_12
Cl1 0.0389(3) 0.0985(5) 0.0346(3) -0.0186(3) -0.00105(19) 0.0179(3)
C1 0.0200(7) 0.0530(12) 0.0334(9) 0.0046(8) 0.0057(6) 0.0103(7)
C2 0.0347(10) 0.0645(15) 0.0530(12) 0.0327(11) 0.0172(9) 0.0215(10)
C3 0.0393(11) 0.0382(12) 0.0908(18) 0.0292(12) 0.0243(11) 0.0130(9)
C4 0.0312(9) 0.0283(10) 0.0754(15) 0.0002(10) 0.0102(9) 0.0028(7)
C5 0.0231(7) 0.0285(9) 0.0379(9) 0.0004(7) 0.0052(6) 0.0029(6)
C6 0.0161(7) 0.0312(9) 0.0313(8) 0.0015(7) 0.0035(6) 0.0031(6)
C7 0.0229(7) 0.0296(9) 0.0378(9) -0.0026(7) 0.0095(7) -0.0005(6)
O8 0.0344(7) 0.0418(8) 0.0688(10) -0.0009(7) -0.0032(6) -0.0123(6)
C9 0.0303(8) 0.0186(8) 0.0344(8) -0.0013(7) 0.0109(7) -0.0019(6)
C10 0.0355(9) 0.0273(9) 0.0476(10) 0.0038(8) 0.0189(8) -0.0013(7)
C11 0.0527(11) 0.0319(10) 0.0415(10) 0.0097(8) 0.0264(9) 0.0027(8)
C12 0.0503(10) 0.0247(9) 0.0276(8) 0.0052(7) 0.0128(7) 0.0041(7)
C13 0.0355(9) 0.0169(7) 0.0246(7) -0.0014(6) 0.0076(6) 0.0015(6)
C14 0.0341(8) 0.0226(8) 0.0218(7) -0.0008(6) 0.0006(6) 0.0031(6)
C15 0.0244(7) 0.0257(8) 0.0250(7) -0.0019(6) 0.0012(6) 0.0015(6)
C16 0.0237(7) 0.0174(7) 0.0216(7) -0.0032(6) 0.0037(6) 0.0011(6)
N17 0.0233(6) 0.0188(6) 0.0226(6) -0.0012(5) 0.0050(5) 0.0009(5)
C18 0.0283(8) 0.0153(7) 0.0262(7) -0.0020(6) 0.0070(6) -0.0007(6)
C19 0.0218(7) 0.0184(7) 0.0203(7) -0.0030(6) 0.0030(5) -0.0002(6)
C20 0.0190(7) 0.0241(8) 0.0232(7) -0.0030(6) 0.0038(5) 0.0016(6)
C21 0.0223(7) 0.0216(8) 0.0240(7) -0.0011(6) 0.0018(6) 0.0033(6)
C22 0.0224(7) 0.0187(7) 0.0234(7) -0.0033(6) 0.0040(6) -0.0011(6)
C23 0.0287(8) 0.0211(8) 0.0261(8) 0.0004(6) 0.0056(6) -0.0004(6)
C24 0.0321(8) 0.0301(9) 0.0312(8) -0.0001(7) 0.0141(7) -0.0045(7)
C25 0.0227(7) 0.0339(9) 0.0393(9) -0.0047(8) 0.0123(7) -0.0015(7)
C26 0.0214(7) 0.0277(8) 0.0305(8) -0.0037(7) 0.0043(6) 0.0017(6)
C27 0.0208(7) 0.0197(7) 0.0242(7) -0.0039(6) 0.0036(6) 0.0003(6)
C28 0.0209(7) 0.0214(8) 0.0220(7) -0.0019(6) 0.0004(5) 0.0022(6)

loop_
_atom_type_symbol
_atom_type_description
_atom_type_scat_dispersion_real
_atom_type_scat_dispersion_imag
_atom_type_scat_source
C C 0.0033 0.0016 'International Tables Vol C Tables 4.2.6.8 and 6.1.1.4'
H H 0 0 'International Tables Vol C Tables 4.2.6.8 and 6.1.1.4'
N N 0.0061 0.0033 'International Tables Vol C Tables 4.2.6.8 and 6.1.1.4'
O O 0.0106 0.006 'International Tables Vol C Tables 4.2.6.8 and 6.1.1.4'
Cl Cl 0.1484 0.1585 'International Tables Vol C Tables 4.2.6.8 and 6.1.1.4'

loop_
_geom_angle_atom_site_label_1
_geom_angle_atom_site_label_2
_geom_angle_atom_site_label_3
_geom_angle
C2 C1 C6 121.00(19)
C2 C1 Cl1 118.04(15)
C6 C1 Cl1 120.83(15)
C1 C2 C3 120.28(19)
C1 C2 H2 119.9
C3 C2 H2 119.9
C4 C3 C2 119.62(19)
C4 C3 H3 120.2
C2 C3 H3 120.2
C3 C4 C5 120.6(2)
C3 C4 H4 119.7
C5 C4 H4 119.7
C4 C5 C6 120.70(18)
C4 C5 H5 119.7
C6 C5 H5 119.7
C1 C6 C5 117.79(16)
C1 C6 C7 123.88(16)
C5 C6 C7 118.27(14)
O8 C7 C9 121.19(16)
O8 C7 C6 121.48(15)
C9 C7 C6 117.08(13)
C10 C9 C18 119.71(15)
C10 C9 C7 118.90(15)
C18 C9 C7 121.39(14)
C9 C10 C11 121.16(17)
C9 C10 H10 119.4
C11 C10 H10 119.4
C12 C11 C10 120.13(16)
C12 C11 H11 119.9
C10 C11 H11 119.9
C11 C12 C13 120.78(16)
C11 C12 H12 119.6
C13 C12 H12 119.6
C14 C13 C12 123.59(15)
C14 C13 C18 117.04(14)
C12 C13 C18 119.38(15)
C15 C14 C13 119.83(14)
C15 C14 H14 120.1
C13 C14 H14 120.1
C14 C15 C16 119.79(14)
C14 C15 H15 120.1
C16 C15 H15 120.1
N17 C16 C15 122.04(14)
N17 C16 C19 116.51(12)
C15 C16 C19 121.43(13)
C16 N17 C18 118.46(12)
N17 C18 C13 122.80(14)
N17 C18 C9 118.40(13)
C13 C18 C9 118.78(14)
C28 C19 C20 118.66(13)
C28 C19 C16 122.26(13)
C20 C19 C16 119.06(13)
C21 C20 C19 121.18(13)
C21 C20 H20 119.4
C19 C20 H20 119.4
C20 C21 C22 121.17(13)
C20 C21 H21 119.4
C22 C21 H21 119.4
C23 C22 C21 122.47(13)
C23 C22 C27 119.24(13)
C21 C22 C27 118.29(13)
C24 C23 C22 120.89(14)
C24 C23 H23 119.6
C22 C23 H23 119.6
C23 C24 C25 120.19(15)
C23 C24 H24 119.9
C25 C24 H24 119.9
C26 C25 C24 120.57(15)
C26 C25 H25 119.7
C24 C25 H25 119.7
C25 C26 C27 120.57(15)
C25 C26 H26 119.7
C27 C26 H26 119.7
C28 C27 C26 122.24(13)
C28 C27 C22 119.23(13)
C26 C27 C22 118.53(14)
C19 C28 C27 121.46(13)
C19 C28 H28 119.3
C27 C28 H28 119.3

loop_
_geom_bond_atom_site_label_1
_geom_bond_atom_site_label_2
_geom_bond_distance
Cl1 C1 1.735(2)
C1 C2 1.381(3)
C1 C6 1.393(2)
C2 C3 1.382(3)
C2 H2 0.95
C3 C4 1.376(3)
C3 H3 0.95
C4 C5 1.377(3)
C4 H4 0.95
C5 C6 1.405(2)
C5 H5 0.95
C6 C7 1.499(2)
C7 O8 1.210(2)
C7 C9 1.500(2)
C9 C10 1.376(2)
C9 C18 1.428(2)
C10 C11 1.406(3)
C10 H10 0.95
C11 C12 1.364(3)
C11 H11 0.95
C12 C13 1.416(2)
C12 H12 0.95
C13 C14 1.412(2)
C13 C18 1.420(2)
C14 C15 1.358(2)
C14 H14 0.95
C15 C16 1.424(2)
C15 H15 0.95
C16 N17 1.3284(18)
C16 C19 1.485(2)
N17 C18 1.3649(19)
C19 C28 1.381(2)
C19 C20 1.4240(19)
C20 C21 1.361(2)
C20 H20 0.95
C21 C22 1.422(2)
C21 H21 0.95
C22 C23 1.412(2)
C22 C27 1.426(2)
C23 C24 1.366(2)
C23 H23 0.95
C24 C25 1.411(2)
C24 H24 0.95
C25 C26 1.369(2)
C25 H25 0.95
C26 C27 1.422(2)
C26 H26 0.95
C27 C28 1.416(2)
C28 H28 0.95

loop_
_geom_torsion_atom_site_label_1
_geom_torsion_atom_site_label_2
_geom_torsion_atom_site_label_3
_geom_torsion_atom_site_label_4
_geom_torsion
C6 C1 C2 C3 1.5(3)
Cl1 C1 C2 C3 177.39(15)
C1 C2 C3 C4 -0.9(3)
C2 C3 C4 C5 -0.5(3)
C3 C4 C5 C6 1.3(3)
C2 C1 C6 C5 -0.7(2)
Cl1 C1 C6 C5 -176.47(11)
C2 C1 C6 C7 -178.11(15)
Cl1 C1 C6 C7 6.1(2)
C4 C5 C6 C1 -0.7(2)
C4 C5 C6 C7 176.88(15)
C1 C6 C7 O8 46.9(2)
C5 C6 C7 O8 -130.51(18)
C1 C6 C7 C9 -138.74(15)
C5 C6 C7 C9 43.9(2)
O8 C7 C9 C10 45.2(2)
C6 C7 C9 C10 -129.20(17)
O8 C7 C9 C18 -135.32(18)
C6 C7 C9 C18 50.3(2)
C18 C9 C10 C11 -2.5(3)
C7 C9 C10 C11 176.96(16)
C9 C10 C11 C12 1.6(3)
C10 C11 C12 C13 0.6(3)
C11 C12 C13 C14 178.32(16)
C11 C12 C13 C18 -1.7(2)
C12 C13 C14 C15 178.99(16)
C18 C13 C14 C15 -0.9(2)
C13 C14 C15 C16 1.5(2)
C14 C15 C16 N17 -0.3(2)
C14 C15 C16 C19 -178.59(14)
C15 C16 N17 C18 -1.4(2)
C19 C16 N17 C18 176.96(13)
C16 N17 C18 C13 2.0(2)
C16 N17 C18 C9 -179.58(13)
C14 C13 C18 N17 -0.8(2)
C12 C13 C18 N17 179.25(14)
C14 C13 C18 C9 -179.27(13)
C12 C13 C18 C9 0.8(2)
C10 C9 C18 N17 -177.20(15)
C7 C9 C18 N17 3.3(2)
C10 C9 C18 C13 1.3(2)
C7 C9 C18 C13 -178.18(14)
N17 C16 C19 C28 165.74(13)
C15 C16 C19 C28 -15.9(2)
N17 C16 C19 C20 -15.3(2)
C15 C16 C19 C20 163.03(14)
C28 C19 C20 C21 0.2(2)
C16 C19 C20 C21 -178.75(14)
C19 C20 C21 C22 -0.7(2)
C20 C21 C22 C23 -179.50(14)
C20 C21 C22 C27 0.8(2)
C21 C22 C23 C24 -179.02(15)
C27 C22 C23 C24 0.7(2)
C22 C23 C24 C25 -0.1(2)
C23 C24 C25 C26 -1.0(3)
C24 C25 C26 C27 1.4(2)
C25 C26 C27 C28 179.09(15)
C25 C26 C27 C22 -0.7(2)
C23 C22 C27 C28 179.88(14)
C21 C22 C27 C28 -0.4(2)
C23 C22 C27 C26 -0.3(2)
C21 C22 C27 C26 179.43(14)
C20 C19 C28 C27 0.1(2)
C16 C19 C28 C27 179.10(14)
C26 C27 C28 C19 -179.87(14)
C22 C27 C28 C19 -0.1(2)
